data_2212705
loop_
_publ_author_name
'Perlovich, German L.'
'Tkachev, Valery V.'
'Kazachenko, Vladimir P.'
'Raevsky, Oleg A.'

_publ_section_title
;
 4-Amino-<i>N</i>-(2,5-dichlorophenyl)benzenesulfonamide
;
_journal_coeditor_code SJ2228
_journal_issue 3
_journal_name_full 'Acta Crystallographica Section E'
_journal_page_first o1526
_journal_page_last o1528
_journal_paper_doi 10.1107/S1600536807008744
_journal_volume 63
_journal_year 2007
_chemical_formula_iupac 'C12 H10 Cl2 N2 O2 S'
_chemical_formula_moiety 'C12 H10 Cl2 N2 O2 S'
_chemical_formula_sum 'C12 H10 Cl2 N2 O2 S'
_chemical_formula_weight 317.18
_chemical_melting_point 445.9
_chemical_name_systematic
;
4-Amino-N-(2,5-dichlorophenyl)benzenesulfonamide
;
_space_group_IT_number 14
_symmetry_cell_setting monoclinic
_symmetry_space_group_name_Hall '-P 2ybc'
_symmetry_space_group_name_H-M 'P 1 21/c 1'
_atom_sites_solution_hydrogens geom
_atom_sites_solution_primary direct
_atom_sites_solution_secondary difmap
_audit_creation_method SHELXL-97
_cell_angle_alpha 90.00
_cell_angle_beta 105.720(10)
_cell_angle_gamma 90.00
_cell_formula_units_Z 4
_cell_length_a 12.848(2)
_cell_length_b 7.2620(10)
_cell_length_c 14.993(2)
_cell_measurement_reflns_used 35
_cell_measurement_temperature 293(2)
_cell_measurement_theta_max 12
_cell_measurement_theta_min 5
_cell_volume 1346.6(3)
_computing_cell_refinement 'CAD-4 Software'
_computing_data_collection 'CAD-4 Software (Enraf--Nonius, 1989)'
_computing_data_reduction 'XCAD4 (McArdle & Higgins, 1995)'
_computing_molecular_graphics 'SHELXTL (Bruker, 1999)'
_computing_publication_material SHELXTL
_computing_structure_refinement 'SHELXL97 (Sheldrick, 1997)'
_computing_structure_solution 'SHELXS97 (Sheldrick, 1997)'
_diffrn_ambient_temperature 293(2)
_diffrn_measured_fraction_theta_full 0.908
_diffrn_measured_fraction_theta_max 0.908
_diffrn_measurement_device_type 'Bruker P4'
_diffrn_measurement_method \w--2\q
_diffrn_radiation_monochromator graphite
_diffrn_radiation_source 'fine-focus sealed tube'
_diffrn_radiation_type MoK\a
_diffrn_radiation_wavelength 0.71073
_diffrn_reflns_av_R_equivalents 0.0277
_diffrn_reflns_av_sigmaI/netI 0.0484
_diffrn_reflns_limit_h_max 15
_diffrn_reflns_limit_h_min -1
_diffrn_reflns_limit_k_max 1
_diffrn_reflns_limit_k_min -6
_diffrn_reflns_limit_l_max 17
_diffrn_reflns_limit_l_min -17
_diffrn_reflns_number 2895
_diffrn_reflns_theta_full 25.00
_diffrn_reflns_theta_max 25.00
_diffrn_reflns_theta_min 2.82
_diffrn_standards_decay_% 0
_diffrn_standards_interval_count 2
_diffrn_standards_interval_time 120
_diffrn_standards_number 3
_exptl_absorpt_coefficient_mu 0.635
_exptl_absorpt_correction_type none
_exptl_crystal_colour colourless
_exptl_crystal_density_diffrn 1.565
_exptl_crystal_density_method 'not measured'
_exptl_crystal_description prism
_exptl_crystal_F_000 648
_exptl_crystal_size_max .27
_exptl_crystal_size_mid .18
_exptl_crystal_size_min .13
_refine_diff_density_max 0.250
_refine_diff_density_min -0.417
_refine_ls_extinction_method none
_refine_ls_goodness_of_fit_ref 1.024
_refine_ls_hydrogen_treatment mixed
_refine_ls_matrix_type full
_refine_ls_number_parameters 181
_refine_ls_number_reflns 2149
_refine_ls_number_restraints 0
_refine_ls_restrained_S_all 1.024
_refine_ls_R_factor_all 0.0657
_refine_ls_R_factor_gt 0.0402
_refine_ls_shift/su_max 0.000
_refine_ls_shift/su_mean 0.000
_refine_ls_structure_factor_coef Fsqd
_refine_ls_weighting_details 'calc w=1/[\s^2^(Fo^2^)+(0.0492P)^2^+0.3454P] where P=(Fo^2^+2Fc^2^)/3'
_refine_ls_weighting_scheme calc
_refine_ls_wR_factor_gt 0.0927
_refine_ls_wR_factor_ref 0.1054
_reflns_number_gt 1527
_reflns_number_total 2149
_reflns_threshold_expression I>2\s(I)
_cod_data_source_file sj2228.cif
_cod_data_source_block I
_cod_depositor_comments
;
The following automatic conversions were performed:
'_symmetry_cell_setting' value 'Monoclinic' changed to 'monoclinic'
according to '/home/saulius/struct/CIF-dictionaries/cif_core.dic'
dictionary named 'cif_core.dic' version 2.4.1 from 2010-06-29.

Automatic conversion script
Id: cif_fix_enum 1527 2010-12-29 10:47:43Z saulius 

The following automatic conversions were performed:

'_symmetry_cell_setting' value 'Monoclinic' changed to 'monoclinic'
according to /home/saulius/struct/CIF-dictionaries/cif_core.dic
dictionary named 'cif_core.dic' version 2.4.1 from 2010-06-29.

Automatic conversion script
Id: cif_fix_values 1715 2011-07-08 13:25:40Z adriana 
;
_cod_original_cell_volume 1346.4(3)
_cod_original_sg_symbol_H-M 'P 21/c'
_cod_database_code 2212705

loop_
_symmetry_equiv_pos_as_xyz
'x, y, z'
'-x, y+1/2, -z+1/2'
'-x, -y, -z'
'x, -y-1/2, z-1/2'

loop_
_atom_site_type_symbol
_atom_site_label
_atom_site_fract_x
_atom_site_fract_y
_atom_site_fract_z
_atom_site_U_iso_or_equiv
_atom_site_adp_type
_atom_site_calc_flag
_atom_site_refinement_flags
_atom_site_occupancy
S S 0.84308(6) -0.05717(12) 0.66931(5) 0.0341(2) Uani d . 1
Cl Cl1 0.66308(7) 0.41651(13) 0.66620(7) 0.0559(3) Uani d . 1
Cl Cl2 0.40148(7) -0.31261(15) 0.59089(7) 0.0652(3) Uani d . 1
O O1 0.93778(16) 0.0139(3) 0.64738(16) 0.0455(6) Uani d . 1
O O2 0.81610(18) -0.2471(3) 0.65326(15) 0.0432(6) Uani d . 1
N N1 0.7434(2) 0.0642(4) 0.60458(18) 0.0347(7) Uani d . 1
N N2 0.8767(2) 0.1040(5) 1.06307(19) 0.0427(8) Uani d . 1
C C1 0.8508(2) -0.0105(4) 0.7855(2) 0.0316(7) Uani d . 1
C C2 0.8898(2) 0.1593(5) 0.8230(2) 0.0374(8) Uani d . 1
H H2 0.9098 0.2481 0.7861 0.045 Uiso calc R 1
C C3 0.8986(2) 0.1953(5) 0.9150(2) 0.0368(8) Uani d . 1
H H3 0.9250 0.3087 0.9401 0.044 Uiso calc R 1
C C4 0.8684(2) 0.0644(5) 0.9707(2) 0.0339(8) Uani d . 1
C C5 0.8277(3) -0.1034(5) 0.9319(2) 0.0406(8) Uani d . 1
H H5 0.8059 -0.1912 0.9682 0.049 Uiso calc R 1
C C6 0.8194(3) -0.1407(5) 0.8400(2) 0.0401(8) Uani d . 1
H H6 0.7925 -0.2537 0.8148 0.048 Uiso calc R 1
C C7 0.6379(2) 0.0563(5) 0.6189(2) 0.0338(8) Uani d . 1
C C8 0.5909(3) 0.2121(5) 0.6451(2) 0.0412(8) Uani d . 1
C C9 0.4859(3) 0.2068(6) 0.6533(2) 0.0509(10) Uani d . 1
H H9 0.4544 0.3125 0.6695 0.061 Uiso calc R 1
C C10 0.4290(3) 0.0461(6) 0.6373(2) 0.0516(10) Uani d . 1
H H10 0.3587 0.0422 0.6430 0.062 Uiso calc R 1
C C11 0.4750(3) -0.1098(5) 0.6129(2) 0.0450(9) Uani d . 1
C C12 0.5799(2) -0.1063(5) 0.6020(2) 0.0375(8) Uani d . 1
H H12 0.6099 -0.2115 0.5837 0.045 Uiso calc R 1
H H2A 0.923(3) 0.186(5) 1.090(2) 0.045 Uiso d . 1
H H2B 0.871(3) 0.012(5) 1.093(2) 0.045 Uiso d . 1
H H1 0.761(3) 0.162(5) 0.596(2) 0.045 Uiso d . 1

loop_
_atom_site_aniso_label
_atom_site_aniso_U_11
_atom_site_aniso_U_22
_atom_site_aniso_U_33
_atom_site_aniso_U_12
_atom_site_aniso_U_13
_atom_site_aniso_U_23
S 0.0313(4) 0.0355(6) 0.0366(4) 0.0029(4) 0.0111(3) 0.0001(4)
Cl1 0.0540(6) 0.0468(6) 0.0710(6) -0.0018(5) 0.0242(5) -0.0135(5)
Cl2 0.0433(5) 0.0667(8) 0.0766(7) -0.0188(5) 0.0008(5) 0.0164(5)
O1 0.0333(12) 0.0534(16) 0.0559(14) 0.0036(11) 0.0224(11) 0.0061(12)
O2 0.0518(14) 0.0301(15) 0.0499(14) 0.0014(11) 0.0177(11) -0.0057(11)
N1 0.0325(14) 0.0361(18) 0.0363(14) 0.0006(13) 0.0105(11) 0.0051(13)
N2 0.0421(17) 0.047(2) 0.0397(17) 0.0003(15) 0.0118(13) 0.0007(14)
C1 0.0274(15) 0.032(2) 0.0350(16) -0.0022(14) 0.0077(13) 0.0010(14)
C2 0.0383(18) 0.035(2) 0.0377(18) -0.0035(16) 0.0089(14) 0.0042(15)
C3 0.0367(17) 0.031(2) 0.0391(18) -0.0021(15) 0.0047(14) -0.0041(15)
C4 0.0238(15) 0.043(2) 0.0342(16) 0.0068(15) 0.0071(13) 0.0030(15)
C5 0.0421(18) 0.043(2) 0.0389(18) -0.0060(17) 0.0144(15) 0.0043(16)
C6 0.0419(19) 0.033(2) 0.0446(19) -0.0070(16) 0.0105(15) -0.0019(15)
C7 0.0291(16) 0.041(2) 0.0296(15) -0.0007(16) 0.0050(13) 0.0054(15)
C8 0.0394(19) 0.047(2) 0.0388(19) 0.0024(17) 0.0131(15) 0.0013(16)
C9 0.041(2) 0.061(3) 0.056(2) 0.007(2) 0.0220(17) -0.0002(19)
C10 0.0329(18) 0.074(3) 0.051(2) 0.001(2) 0.0157(16) 0.010(2)
C11 0.0348(18) 0.053(3) 0.0412(19) -0.0081(18) 0.0007(15) 0.0140(17)
C12 0.0315(17) 0.042(2) 0.0358(17) 0.0023(16) 0.0040(13) 0.0070(15)

loop_
_atom_type_symbol
_atom_type_description
_atom_type_scat_dispersion_real
_atom_type_scat_dispersion_imag
_atom_type_scat_source
C C 0.0033 0.0016 'International Tables Vol C Tables 4.2.6.8 and 6.1.1.4'
H H 0.0000 0.0000 'International Tables Vol C Tables 4.2.6.8 and 6.1.1.4'
N N 0.0061 0.0033 'International Tables Vol C Tables 4.2.6.8 and 6.1.1.4'
O O 0.0106 0.0060 'International Tables Vol C Tables 4.2.6.8 and 6.1.1.4'
S S 0.1246 0.1234 'International Tables Vol C Tables 4.2.6.8 and 6.1.1.4'
Cl Cl 0.1484 0.1585 'International Tables Vol C Tables 4.2.6.8 and 6.1.1.4'

loop_
_geom_angle_atom_site_label_1
_geom_angle_atom_site_label_2
_geom_angle_atom_site_label_3
_geom_angle
O2 S O1 119.35(14)
O2 S N1 107.74(15)
O1 S N1 104.21(14)
O2 S C1 107.49(14)
O1 S C1 109.51(14)
N1 S C1 108.05(14)
C7 N1 S 120.7(2)
C7 N1 H1 114(3)
S N1 H1 112(3)
C4 N2 H2A 118(2)
C4 N2 H2B 112(3)
H2A N2 H2B 118(4)
C6 C1 C2 120.0(3)
C6 C1 S 120.7(2)
C2 C1 S 119.4(2)
C3 C2 C1 119.7(3)
C3 C2 H2 120.1
C1 C2 H2 120.1
C2 C3 C4 120.7(3)
C2 C3 H3 119.6
C4 C3 H3 119.6
C3 C4 C5 119.0(3)
C3 C4 N2 119.9(3)
C5 C4 N2 121.1(3)
C6 C5 C4 120.5(3)
C6 C5 H5 119.7
C4 C5 H5 119.7
C1 C6 C5 120.1(3)
C1 C6 H6 120.0
C5 C6 H6 120.0
C12 C7 C8 119.6(3)
C12 C7 N1 119.5(3)
C8 C7 N1 120.8(3)
C7 C8 C9 120.7(3)
C7 C8 Cl1 119.9(2)
C9 C8 Cl1 119.5(3)
C10 C9 C8 119.7(4)
C10 C9 H9 120.2
C8 C9 H9 120.2
C9 C10 C11 120.3(3)
C9 C10 H10 119.9
C11 C10 H10 119.9
C10 C11 C12 120.9(3)
C10 C11 Cl2 120.0(3)
C12 C11 Cl2 119.0(3)
C7 C12 C11 118.8(3)
C7 C12 H12 120.6
C11 C12 H12 120.6

loop_
_geom_bond_atom_site_label_1
_geom_bond_atom_site_label_2
_geom_bond_distance
S O2 1.427(2)
S O1 1.439(2)
S N1 1.639(3)
S C1 1.751(3)
Cl1 C8 1.733(4)
Cl2 C11 1.732(4)
N1 C7 1.430(4)
N1 H1 0.77(4)
N2 C4 1.390(4)
N2 H2A 0.86(4)
N2 H2B 0.82(4)
C1 C6 1.379(4)
C1 C2 1.391(5)
C2 C3 1.379(4)
C2 H2 0.9300
C3 C4 1.388(4)
C3 H3 0.9300
C4 C5 1.390(5)
C5 C6 1.380(4)
C5 H5 0.9300
C6 H6 0.9300
C7 C12 1.382(5)
C7 C8 1.388(4)
C8 C9 1.389(5)
C9 C10 1.363(5)
C9 H9 0.9300
C10 C11 1.372(5)
C10 H10 0.9300
C11 C12 1.400(4)
C12 H12 0.9300

loop_
_geom_hbond_atom_site_label_D
_geom_hbond_atom_site_label_H
_geom_hbond_atom_site_label_A
_geom_hbond_site_symmetry_A
_geom_hbond_distance_DH
_geom_hbond_distance_HA
_geom_hbond_distance_DA
_geom_hbond_angle_DHA
_geom_hbond_publ_flag
N1 H1 N2 4_565 0.74(4) 2.394(4) 3.116(4) 157(4) yes
N2 H2a O1 4_566 0.86(4) 2.331(4) 3.062(4) 143(3) yes
N2 H2b O2 4_556 0.82(4) 2.317(4) 3.118(4) 166(3) yes

loop_
_geom_torsion_atom_site_label_1
_geom_torsion_atom_site_label_2
_geom_torsion_atom_site_label_3
_geom_torsion_atom_site_label_4
_geom_torsion
O2 S N1 C7 63.5(3)
O1 S N1 C7 -168.8(3)
C1 S N1 C7 -52.4(3)
O2 S C1 C6 -7.9(3)
O1 S C1 C6 -139.0(3)
N1 S C1 C6 108.1(3)
O2 S C1 C2 171.6(2)
O1 S C1 C2 40.6(3)
N1 S C1 C2 -72.4(3)
C6 C1 C2 C3 1.2(5)
S C1 C2 C3 -178.4(2)
C1 C2 C3 C4 -0.3(5)
C2 C3 C4 C5 -0.9(5)
C2 C3 C4 N2 -179.3(3)
C3 C4 C5 C6 1.3(5)
N2 C4 C5 C6 179.7(3)
C2 C1 C6 C5 -0.7(5)
S C1 C6 C5 178.8(2)
C4 C5 C6 C1 -0.5(5)
S N1 C7 C12 -65.9(3)
S N1 C7 C8 117.4(3)
C12 C7 C8 C9 -0.9(5)
N1 C7 C8 C9 175.9(3)
C12 C7 C8 Cl1 -179.9(2)
N1 C7 C8 Cl1 -3.1(4)
C7 C8 C9 C10 1.4(5)
Cl1 C8 C9 C10 -179.6(3)
C8 C9 C10 C11 -0.3(5)
C9 C10 C11 C12 -1.4(5)
C9 C10 C11 Cl2 -178.9(3)
C8 C7 C12 C11 -0.8(4)
N1 C7 C12 C11 -177.5(3)
C10 C11 C12 C7 1.9(5)
Cl2 C11 C12 C7 179.5(2)

loop_
_cod_related_entry_id
_cod_related_entry_database
_cod_related_entry_code
1 ChemSpider 21125132
